data_7033003
loop_
_publ_author_name
'Sreenivasu Mummidivarapu, V. V.'
'Hinge, Vijaya Kumar'
'Rao, Chebrolu Pulla'

_publ_section_title
;
 Interaction of a dinuclear fluorescent Cd(II) complex of calix[4]arene
 conjugate with phosphates and its applicability in cell imaging.
;
_journal_issue 3
_journal_name_full 'Dalton transactions (Cambridge, England : 2003)'
_journal_page_first 1130
_journal_page_last 1141
_journal_paper_doi 10.1039/c4dt01726a
_journal_volume 44
_journal_year 2015
_chemical_formula_moiety 'C156 H196 Cd2 N16 O16'
_chemical_formula_sum 'C156 H196 Cd2 N16 O16'
_chemical_formula_weight 2776.08
_chemical_melting_point 2673.15
_chemical_name_systematic
;
 ?
;
_space_group_crystal_system monoclinic
_space_group_IT_number 15
_space_group_name_Hall '-I 2ya'
_space_group_name_H-M_alt 'I 1 2/a 1'
_symmetry_space_group_name_Hall '-I 2ya'
_symmetry_space_group_name_H-M 'I 1 2/a 1'
_atom_sites_solution_hydrogens mixed
_audit_creation_date 2014-10-21
_audit_creation_method
;
  Olex2 1.2
  (compiled Apr 23 2013 17:54:37, GUI svn.r4466)
;
_cell_angle_alpha 90
_cell_angle_beta 101.89(5)
_cell_angle_gamma 90
_cell_formula_units_Z 4
_cell_length_a 33.44(9)
_cell_length_b 16.05(4)
_cell_length_c 43.090(10)
_cell_measurement_reflns_used 14319
_cell_measurement_temperature 100(2)
_cell_measurement_theta_max 25.68
_cell_measurement_theta_min 2.68
_cell_volume 22631(8)
_computing_cell_refinement 'CrystalClear-SM Expert 2.1 b28'
_computing_data_collection 'CrystalClear-SM Expert 2.1 b28 (Rigaku, 2013)'
_computing_data_reduction 'CrystalClear-SM Expert 2.1 b28'
_computing_molecular_graphics
;
O. V. Dolomanov, L. J. Bourhis, R. J. Gildea, J. A. K. Howard and H. Puschmann,
OLEX2: a complete structure solution, refinement and analysis program.
J. Appl. Cryst. (2009). 42, 339-341.
;
_computing_publication_material
;
O. V. Dolomanov, L. J. Bourhis, R. J. Gildea, J. A. K. Howard and H. Puschmann,
OLEX2: a complete structure solution, refinement and analysis program.
J. Appl. Cryst. (2009). 42, 339-341.
;
_computing_structure_refinement
;
SHELXL, G.M. Sheldrick, Acta Cryst.
(2008). A64, 112-122
;
_computing_structure_solution 'SHELXS-97 (Sheldrick, 2008)'
_diffrn_ambient_temperature 100.15
_diffrn_measured_fraction_theta_full 0.993
_diffrn_measured_fraction_theta_max 0.993
_diffrn_measurement_device_type 'Rigaku Saturn724'
_diffrn_measurement_method \w
_diffrn_radiation_type MoK\a
_diffrn_radiation_wavelength 0.71075
_diffrn_reflns_av_R_equivalents 0.0822
_diffrn_reflns_av_unetI/netI 0.0718
_diffrn_reflns_Laue_measured_fraction_full 0.993
_diffrn_reflns_Laue_measured_fraction_max 0.993
_diffrn_reflns_limit_h_max 59
_diffrn_reflns_limit_h_min -42
_diffrn_reflns_limit_k_max 19
_diffrn_reflns_limit_k_min -19
_diffrn_reflns_limit_l_max 29
_diffrn_reflns_limit_l_min -40
_diffrn_reflns_point_group_measured_fraction_full 0.993
_diffrn_reflns_point_group_measured_fraction_max 0.993
_diffrn_reflns_theta_full 26.000
_diffrn_reflns_theta_max 25.999
_diffrn_reflns_theta_min 2.681
_exptl_absorpt_coefficient_mu 0.232
_exptl_absorpt_correction_T_max 0.911
_exptl_absorpt_correction_T_min 0.694
_exptl_absorpt_correction_type multi-scan
_exptl_absorpt_process_details 'REQAB (Rigaku, 1998)'
_exptl_crystal_colour pale
_exptl_crystal_density_diffrn 0.815
_exptl_crystal_density_method 'not measured'
_exptl_crystal_description prism
_exptl_crystal_F_000 5872
_exptl_crystal_size_max 0.2
_exptl_crystal_size_mid 0.2
_exptl_crystal_size_min 0.2
_refine_diff_density_max 0.987
_refine_diff_density_min -0.881
_refine_diff_density_rms 0.125
_refine_ls_extinction_method none
_refine_ls_goodness_of_fit_ref 1.049
_refine_ls_hydrogen_treatment mixed
_refine_ls_matrix_type full
_refine_ls_number_parameters 912
_refine_ls_number_reflns 22087
_refine_ls_number_restraints 209
_refine_ls_restrained_S_all 1.049
_refine_ls_R_factor_all 0.1149
_refine_ls_R_factor_gt 0.0976
_refine_ls_shift/su_max 0.000
_refine_ls_shift/su_mean 0.000
_refine_ls_structure_factor_coef Fsqd
_refine_ls_weighting_details
;
 w=1/[\s^2^(Fo^2^)+(0.1962P)^2^+67.5905P]
 where P=(Fo^2^+2Fc^2^)/3
;
_refine_ls_weighting_scheme calc
_refine_ls_wR_factor_gt 0.2982
_refine_ls_wR_factor_ref 0.3148
_reflns_Friedel_coverage 0.000
_reflns_number_gt 16263
_reflns_number_total 22087
_reflns_threshold_expression 'I > 2\s(I)'
_cod_data_source_file c4dt01726a2.cif
_cod_data_source_block shelxl
_cod_depositor_comments
;
The following automatic conversions were performed:

'_chemical_melting_point' value '2400C' was changed to '2673.15' - it
was converted from degrees Celsius(C) to Kelvins(K).

Automatic conversion script
Id: cif_fix_values 2827 2014-09-09 07:05:25Z andrius 

 Adding full bibliography for 7033002--7033003.cif.
;
_cod_original_cell_volume 22631(83)
_cod_database_code 7033003
_olex2_refinement_description
;
1. Fixed Uiso
 At 1.2 times of:
  All C(H) groups, All C(H,H) groups
 At 1.5 times of:
  All C(H,H,H) groups, All O(H) groups
2. Restrained distances
 O004-H004
 0.87 with sigma of 0.01
 O00B-H00B
 0.87 with sigma of 0.01
 C01G-H004
 1.892575 with sigma of 0.02
 Cd01-H004
 3.120895 with sigma of 0.02
 C028-H00B
 1.951824 with sigma of 0.02
 Cd02-H00B
 3.236933 with sigma of 0.02
 C3-C02A \\sim C1-C02A \\sim C2-C02A
 with sigma of 0.001
 C01Z-C1 \\sim C01Z-C2 \\sim C01Z-C3 \\sim C1-C2 \\sim C1-C3 \\sim C2-C3
 with sigma of 0.002
 C02A-C01Z \\sim C02A-C1 \\sim C02A-C2 \\sim C02A-C3
 with sigma of 0.001
 C1A-C2A \\sim C1A-C3A \\sim C2A-C3A
 with sigma of 0.002
 C02A-C01Z \\sim C02A-C1A \\sim C02A-C2A \\sim C02A-C3A
 with sigma of 0.001
3. Rigid bond restraints
 C034, C029
 with sigma for 1-2 distances of 0.001 and sigma for 1-3 distances of 0.001
 C02U, C029
 with sigma for 1-2 distances of 0.001 and sigma for 1-3 distances of 0.001
 C029, C031
 with sigma for 1-2 distances of 0.001 and sigma for 1-3 distances of 0.001
 C01P, C029
 with sigma for 1-2 distances of 0.001 and sigma for 1-3 distances of 0.001
 C02H, C02V
 with sigma for 1-2 distances of 0.001 and sigma for 1-3 distances of 0.001
4. Uiso/Uaniso restraints and constraints
Uanis(C029) \\sim Ueq, Uanis(C031) \\sim Ueq, Uanis(C034) \\sim Ueq, Uanis(C02U) \\sim Ueq: with sigma of 0.001 and sigma for terminal atoms of 0.001
5. Others
 Sof(C1A)=Sof(H1AB)=Sof(H1AC)=Sof(H1AD)=Sof(C2A)=Sof(H2AB)=Sof(H2AC)=Sof(H2AD)=
 Sof(C3A)=Sof(H3AB)=Sof(H3AC)=Sof(H3AD)=1-FVAR(1)
 Sof(C1)=Sof(H1A)=Sof(H1B)=Sof(H1C)=Sof(C2)=Sof(H2A)=Sof(H2B)=Sof(H2C)=Sof(C3)=
 Sof(H3A)=Sof(H3B)=Sof(H3C)=FVAR(1)
6.a Riding coordinates:
 C02Z(H5AA,H6AA,H7AA), C2A(H2AB,H2AC,H2AD)
6.b Secondary CH2 refined with riding coordinates:
 C00X(H00C,H00D), C011(H01A,H01B), C014(H01C,H01D), C01E(H01E,H01F), C01F(H01G,
 H01H), C01G(H01I,H01J), C01M(H01L,H01M), C01S(H01P,H01Q), C01X(H01R,H01S),
 C020(H02A,H02B), C027(H02C,H02D), C028(H02E,H02F)
6.c Aromatic/amide H refined with riding coordinates:
 C00K(H00K), C00Y(H00Y), C00Z(H00Z), C012(H012), C013(H013), C015(H015),
 C017(H017), C01K(H01K), C01N(H01N), C01O(H01O), C01V(H01V), C01W(H01W),
 C022(H022), C023(H023), C024(H024), C025(H025)
6.d Idealised Me refined as rotating group:
 C02D(H02G,H02H,H02I), C02I(H02J,H02K,H02L), C02M(H02M,H02N,H02O), C02O(H02P,
 H02Q,H02R), C02P(H02S,H02T,H02U), C02S(H02V,H02W,H02X), C02U(H02Y,H02Z,H02{),
 C02V(H02,H02|,H02}), C02W(H0AA,H1AA,H02~), C02Y(H2AA,H3AA,H4AA), C031(H03A,
 H03B,H03C), C032(H03D,H03E,H03F), C033(H03G,H03H,H03I), C034(H03J,H03K,H03L),
 C1(H1A,H1B,H1C), C2(H2A,H2B,H2C), C3(H3A,H3B,H3C), C1A(H1AB,H1AC,H1AD),
 C3A(H3AB,H3AC,H3AD)
6.e Idealised tetrahedral OH refined as rotating group:
 O006(H006), O00A(H00A)
;
_shelx_estimated_absorpt_t_max 0.955
_shelx_estimated_absorpt_t_min 0.955
_shelx_space_group_comment
;
The symmetry employed for this shelxl refinement is uniquely defined
by the following loop, which should always be used as a source of
symmetry information in preference to the above space-group names.
They are only intended as comments.
;
_shelxl_version_number 2012-9

loop_
_space_group_symop_operation_xyz
'x, y, z'
'-x+1/2, y, -z'
'x+1/2, y+1/2, z+1/2'
'-x+1, y+1/2, -z+1/2'
'-x, -y, -z'
'x-1/2, -y, z'
'-x+1/2, -y+1/2, -z+1/2'
'x, -y+1/2, z+1/2'

loop_
_atom_site_label
_atom_site_type_symbol
_atom_site_fract_x
_atom_site_fract_y
_atom_site_fract_z
_atom_site_U_iso_or_equiv
_atom_site_adp_type
_atom_site_occupancy
_atom_site_site_symmetry_order
_atom_site_calc_flag
_atom_site_refinement_flags_posn
_atom_site_refinement_flags_adp
_atom_site_refinement_flags_occupancy
_atom_site_disorder_assembly
_atom_site_disorder_group
Cd01 Cd 0.7500 0.45599(3) 0.5000 0.03359(16) Uani 1 2 d DS T P . .
Cd02 Cd 0.7500 0.80077(3) 0.5000 0.04055(17) Uani 1 2 d DS T P . .
O004 O 0.76553(9) 0.5669(2) 0.53811(7) 0.0350(7) Uani 1 1 d D . . . .
H004 H 0.7529(6) 0.611(2) 0.5435(12) 0.053 Uiso 1 1 d D U . . .
O005 O 0.72351(10) 0.7065(2) 0.52890(8) 0.0387(7) Uani 1 1 d . . . . .
O006 O 0.65114(11) 0.7798(2) 0.38391(8) 0.0452(8) Uani 1 1 d . . . . .
H006 H 0.6665 0.7435 0.3785 0.068 Uiso 1 1 calc R U . . .
O007 O 0.69522(10) 0.6356(2) 0.37047(8) 0.0428(8) Uani 1 1 d . . . . .
O008 O 0.76828(11) 0.3800(2) 0.46171(8) 0.0424(8) Uani 1 1 d . . . . .
O009 O 0.58185(10) 0.7247(3) 0.42027(8) 0.0458(8) Uani 1 1 d . . . . .
O00A O 0.61370(11) 0.5916(2) 0.39154(8) 0.0459(8) Uani 1 1 d . . . . .
H00A H 0.6023 0.6205 0.4035 0.069 Uiso 1 1 calc R U . . .
O00B O 0.81777(13) 0.8679(2) 0.50046(10) 0.0494(9) Uani 1 1 d D . . . .
H00B H 0.8291(12) 0.899(3) 0.4880(5) 0.074 Uiso 1 1 d D U . . .
N00C N 0.81823(12) 0.4523(3) 0.51980(10) 0.0388(9) Uani 1 1 d . . . . .
N00F N 0.62903(12) 0.6272(2) 0.51440(10) 0.0370(9) Uani 1 1 d . . . . .
C00H C 0.84176(17) 0.3718(3) 0.47927(13) 0.0418(12) Uani 1 1 d . . . . .
N00I N 0.57290(15) 0.6123(3) 0.48058(12) 0.0519(11) Uani 1 1 d . . . . .
C00K C 0.62489(15) 0.6969(3) 0.49741(11) 0.0366(10) Uani 1 1 d . . . . .
H00K H 0.6426 0.7438 0.5000 0.044 Uiso 1 1 calc R U . . .
N00L N 0.59706(15) 0.5748(3) 0.50338(12) 0.0538(12) Uani 1 1 d . . . . .
N00M N 0.75917(15) 0.4000(3) 0.38541(11) 0.0516(11) Uani 1 1 d . . . . .
N00N N 0.77274(15) 0.8615(3) 0.54800(12) 0.0502(11) Uani 1 1 d . . . . .
C00O C 0.70909(14) 0.7263(3) 0.55359(11) 0.0378(10) Uani 1 1 d . . . . .
N00Q N 0.75016(17) 0.4852(4) 0.34661(11) 0.0637(15) Uani 1 1 d . . . . .
C00R C 0.72336(16) 0.7926(3) 0.57485(13) 0.0444(11) Uani 1 1 d . . . . .
C00S C 0.80358(17) 0.3597(3) 0.45700(12) 0.0413(11) Uani 1 1 d . . . . .
N00T N 0.75649(19) 0.4052(4) 0.35412(12) 0.0688(16) Uani 1 1 d . . . . .
C00U C 0.67736(14) 0.6757(3) 0.56165(12) 0.0403(11) Uani 1 1 d . . . . .
C00V C 0.67146(15) 0.6965(4) 0.31938(11) 0.0438(12) Uani 1 1 d . . . . .
C00W C 0.67196(15) 0.6276(3) 0.33979(11) 0.0389(11) Uani 1 1 d . . . . .
C00X C 0.82990(15) 0.4962(4) 0.55043(12) 0.0473(13) Uani 1 1 d . . . . .
H00C H 0.8599 0.5039 0.5559 0.057 Uiso 1 1 calc R U . . .
H00D H 0.8216 0.4630 0.5674 0.057 Uiso 1 1 calc R U . . .
C00Y C 0.70603(16) 0.8063(4) 0.60160(13) 0.0477(13) Uani 1 1 d . . . . .
H00Y H 0.7166 0.8504 0.6156 0.057 Uiso 1 1 calc R U . . .
C00Z C 0.84601(15) 0.4152(3) 0.50852(12) 0.0428(11) Uani 1 1 d . . . . .
H00Z H 0.8728 0.4169 0.5213 0.051 Uiso 1 1 calc R U . . .
C010 C 0.60398(17) 0.4742(4) 0.35777(12) 0.0461(12) Uani 1 1 d . . . . .
C011 C 0.66123(16) 0.6030(3) 0.54089(12) 0.0427(11) Uani 1 1 d . . . . .
H01A H 0.6839 0.5774 0.5327 0.051 Uiso 1 1 calc R U . . .
H01B H 0.6505 0.5606 0.5537 0.051 Uiso 1 1 calc R U . . .
C012 C 0.49618(17) 0.6927(4) 0.35370(14) 0.0559(15) Uani 1 1 d . . . . .
H012 H 0.4768 0.6508 0.3456 0.067 Uiso 1 1 calc R U . . .
C013 C 0.75357(16) 0.4728(4) 0.39845(12) 0.0472(12) Uani 1 1 d . . . . .
H013 H 0.7536 0.4843 0.4201 0.057 Uiso 1 1 calc R U . . .
C014 C 0.69209(17) 0.7778(4) 0.32973(13) 0.0486(13) Uani 1 1 d . . . . .
H01C H 0.7067 0.7979 0.3134 0.058 Uiso 1 1 calc R U . . .
H01D H 0.7123 0.7698 0.3498 0.058 Uiso 1 1 calc R U . . .
C015 C 0.5789(2) 0.4123(4) 0.34169(13) 0.0573(15) Uani 1 1 d . . . . .
H015 H 0.5899 0.3733 0.3292 0.069 Uiso 1 1 calc R U . . .
C016 C 0.58939(15) 0.6864(3) 0.47520(12) 0.0405(11) Uani 1 1 d . . . . .
C017 C 0.64721(17) 0.6897(4) 0.28819(12) 0.0461(12) Uani 1 1 d . . . . .
H017 H 0.6460 0.7353 0.2739 0.055 Uiso 1 1 calc R U . . .
C018 C 0.64980(16) 0.5574(4) 0.33111(11) 0.0465(13) Uani 1 1 d . . . . .
C019 C 0.62544(18) 0.6182(4) 0.27829(12) 0.0507(14) Uani 1 1 d . . . . .
C01A C 0.74770(16) 0.5282(4) 0.37327(12) 0.0473(13) Uani 1 1 d . . . . .
C01B C 0.58647(16) 0.5333(4) 0.37596(12) 0.0471(13) Uani 1 1 d . . . . .
C01C C 0.55279(15) 0.8169(4) 0.37747(12) 0.0461(12) Uani 1 1 d . . . . .
C01D C 0.64202(16) 0.8389(4) 0.36050(12) 0.0466(12) Uani 1 1 d . . . . .
C01E C 0.64694(16) 0.4853(4) 0.35326(11) 0.0454(12) Uani 1 1 d . . . . .
H01E H 0.6561 0.4335 0.3444 0.054 Uiso 1 1 calc R U . . .
H01F H 0.6652 0.4958 0.3741 0.054 Uiso 1 1 calc R U . . .
C01F C 0.73859(15) 0.6185(4) 0.37303(13) 0.0464(13) Uani 1 1 d . . . . .
H01G H 0.7542 0.6440 0.3928 0.056 Uiso 1 1 calc R U . . .
H01H H 0.7478 0.6449 0.3549 0.056 Uiso 1 1 calc R U . . .
C01G C 0.80844(15) 0.5813(4) 0.54757(12) 0.0433(11) Uani 1 1 d D . . . .
H01I H 0.8146 0.6107 0.5682 0.052 Uiso 1 1 calc R U . . .
H01J H 0.8181 0.6161 0.5316 0.052 Uiso 1 1 calc R U . . .
C01H C 0.80695(19) 0.3224(3) 0.42772(13) 0.0499(14) Uani 1 1 d . . . . .
C01I C 0.54566(17) 0.5285(4) 0.37802(12) 0.0515(14) Uani 1 1 d . . . . .
C01J C 0.5374(2) 0.4060(4) 0.34348(13) 0.0559(15) Uani 1 1 d . U . . .
C01K C 0.6480(2) 0.9050(4) 0.31150(15) 0.0574(15) Uani 1 1 d . . . . .
H01K H 0.6603 0.9069 0.2935 0.069 Uiso 1 1 calc R U . . .
C01L C 0.52454(16) 0.6766(4) 0.38140(12) 0.0460(12) Uani 1 1 d . . . . .
C01M C 0.58490(17) 0.8819(3) 0.38851(13) 0.0457(12) Uani 1 1 d . . . . .
H01L H 0.6028 0.8638 0.4086 0.055 Uiso 1 1 calc R U . . .
H01M H 0.5717 0.9349 0.3925 0.055 Uiso 1 1 calc R U . . .
C01N C 0.62621(17) 0.5514(4) 0.29995(11) 0.0473(13) Uani 1 1 d . . . . .
H01N H 0.6108 0.5024 0.2935 0.057 Uiso 1 1 calc R U . . .
C01O C 0.87872(18) 0.3409(4) 0.47209(13) 0.0524(14) Uani 1 1 d . . . . .
H01O H 0.9034 0.3481 0.4873 0.063 Uiso 1 1 calc R U . . .
C01P C 0.4949(2) 0.7695(5) 0.33694(16) 0.0659(16) Uani 1 1 d . U . . .
C01Q C 0.55241(15) 0.7415(4) 0.39319(12) 0.0500(14) Uani 1 1 d . . . . .
C01R C 0.66052(17) 0.8421(4) 0.33462(13) 0.0481(12) Uani 1 1 d . . . . .
C01S C 0.7690(2) 0.3149(4) 0.40256(13) 0.0560(15) Uani 1 1 d . . . . .
H01P H 0.7459 0.2978 0.4122 0.067 Uiso 1 1 calc R U . . .
H01Q H 0.7728 0.2717 0.3870 0.067 Uiso 1 1 calc R U . . .
C01T C 0.61036(18) 0.8949(4) 0.36338(14) 0.0506(13) Uani 1 1 d . . . . .
C01U C 0.8802(2) 0.3007(4) 0.44390(13) 0.0602(17) Uani 1 1 d . . . . .
C01V C 0.60077(19) 0.9561(4) 0.34076(15) 0.0595(16) Uani 1 1 d . . . . .
H01V H 0.5807 0.9960 0.3433 0.071 Uiso 1 1 calc R U . . .
C01W C 0.75673(18) 0.8494(4) 0.57192(14) 0.0503(13) Uani 1 1 d . . . . .
H01W H 0.7678 0.8813 0.5903 0.060 Uiso 1 1 calc R U . . .
C01X C 0.56905(16) 0.7441(4) 0.44961(12) 0.0465(12) Uani 1 1 d . . . . .
H01R H 0.5390 0.7384 0.4465 0.056 Uiso 1 1 calc R U . . .
H01S H 0.5764 0.8024 0.4558 0.056 Uiso 1 1 calc R U . . .
C01Y C 0.6186(2) 0.9635(4) 0.31411(15) 0.0588(16) Uani 1 1 d . . . . .
C01Z C 0.67433(15) 0.7587(4) 0.60840(12) 0.0521(14) Uani 1 1 d D U . . .
C020 C 0.52708(18) 0.5918(5) 0.39621(14) 0.0584(16) Uani 1 1 d . . . . .
H02A H 0.5436 0.5952 0.4181 0.070 Uiso 1 1 calc R U . . .
H02B H 0.4993 0.5733 0.3976 0.070 Uiso 1 1 calc R U . . .
C022 C 0.52410(19) 0.8284(4) 0.34953(14) 0.0563(15) Uani 1 1 d . . . . .
H022 H 0.5245 0.8794 0.3384 0.068 Uiso 1 1 calc R U . . .
C023 C 0.66135(17) 0.6930(4) 0.58852(13) 0.0477(12) Uani 1 1 d . . . . .
H023 H 0.6406 0.6577 0.5932 0.057 Uiso 1 1 calc R U . . .
C024 C 0.5214(2) 0.4649(4) 0.36152(14) 0.0579(16) Uani 1 1 d . . . . .
H024 H 0.4934 0.4618 0.3626 0.070 Uiso 1 1 calc R U . . .
C025 C 0.8439(2) 0.2949(4) 0.42187(15) 0.0624(18) Uani 1 1 d . . . . .
H025 H 0.8443 0.2710 0.4018 0.075 Uiso 1 1 calc R U . . .
C026 C 0.5994(2) 0.6086(5) 0.24463(13) 0.0623(17) Uani 1 1 d . . . . .
C027 C 0.80589(19) 0.9212(4) 0.55041(16) 0.0564(14) Uani 1 1 d . . . . .
H02C H 0.8183 0.9315 0.5730 0.068 Uiso 1 1 calc R U . . .
H02D H 0.7952 0.9748 0.5407 0.068 Uiso 1 1 calc R U . . .
C028 C 0.83735(18) 0.8874(4) 0.53373(15) 0.0518(13) Uani 1 1 d D . . . .
H02E H 0.8593 0.9289 0.5342 0.062 Uiso 1 1 calc R U . . .
H02F H 0.8497 0.8363 0.5446 0.062 Uiso 1 1 calc R U . . .
C029 C 0.4621(3) 0.7834(6) 0.3076(2) 0.0862(13) Uani 1 1 d . U . . .
C02A C 0.65719(13) 0.7753(3) 0.63857(10) 0.0632(17) Uani 1 1 d D U . . .
C02D C 0.6028(3) 0.6857(5) 0.22498(15) 0.080(2) Uani 1 1 d . . . . .
H02G H 0.5905 0.7333 0.2338 0.120 Uiso 1 1 calc R U . . .
H02H H 0.5885 0.6762 0.2030 0.120 Uiso 1 1 calc R U . . .
H02I H 0.6317 0.6974 0.2254 0.120 Uiso 1 1 calc R U . . .
C02F C 0.5099(2) 0.3391(5) 0.32480(17) 0.0703(18) Uani 1 1 d . U . . .
C02H C 0.6045(3) 1.0313(5) 0.28932(19) 0.0774(19) Uani 1 1 d . U . . .
C02I C 0.6149(3) 0.5348(5) 0.22828(15) 0.084(2) Uani 1 1 d . . . . .
H02J H 0.6444 0.5404 0.2297 0.125 Uiso 1 1 calc R U . . .
H02K H 0.6009 0.5335 0.2059 0.125 Uiso 1 1 calc R U . . .
H02L H 0.6093 0.4831 0.2387 0.125 Uiso 1 1 calc R U . . .
C02L C 0.9218(3) 0.2716(7) 0.43750(17) 0.103(3) Uani 1 1 d . U . . .
C02M C 0.9201(3) 0.2424(7) 0.4051(2) 0.115(4) Uani 1 1 d . U . . .
H02M H 0.9036 0.1915 0.4014 0.172 Uiso 1 1 calc R U . . .
H02N H 0.9478 0.2307 0.4021 0.172 Uiso 1 1 calc R U . . .
H02O H 0.9076 0.2855 0.3901 0.172 Uiso 1 1 calc R U . . .
C02O C 0.5562(3) 0.5933(7) 0.24660(19) 0.094(3) Uani 1 1 d . . . . .
H02P H 0.5548 0.5466 0.2610 0.140 Uiso 1 1 calc R U . . .
H02Q H 0.5402 0.5799 0.2255 0.140 Uiso 1 1 calc R U . . .
H02R H 0.5449 0.6434 0.2546 0.140 Uiso 1 1 calc R U . . .
C02P C 0.4795(4) 0.3873(8) 0.2971(3) 0.127(4) Uani 1 1 d . U . . .
H02S H 0.4764 0.4451 0.3036 0.191 Uiso 1 1 calc R U . . .
H02T H 0.4528 0.3598 0.2930 0.191 Uiso 1 1 calc R U . . .
H02U H 0.4906 0.3866 0.2778 0.191 Uiso 1 1 calc R U . . .
C02S C 0.9527(3) 0.3543(10) 0.4421(3) 0.135(4) Uani 1 1 d . U . . .
H02V H 0.9450 0.3915 0.4238 0.202 Uiso 1 1 calc R U . . .
H02W H 0.9810 0.3359 0.4437 0.202 Uiso 1 1 calc R U . . .
H02X H 0.9504 0.3842 0.4615 0.202 Uiso 1 1 calc R U . . .
C02U C 0.4725(3) 0.8654(6) 0.2885(2) 0.0936(18) Uani 1 1 d . U . . .
H02Y H 0.4711 0.9153 0.3013 0.140 Uiso 1 1 calc R U . . .
H02Z H 0.4527 0.8701 0.2684 0.140 Uiso 1 1 calc R U . . .
H02{ H 0.5001 0.8603 0.2843 0.140 Uiso 1 1 calc R U . . .
C02V C 0.6146(4) 1.1205(5) 0.3063(3) 0.111(4) Uani 1 1 d . U . . .
H02 H 0.6008 1.1249 0.3242 0.167 Uiso 1 1 calc R U . . .
H02| H 0.6049 1.1650 0.2910 0.167 Uiso 1 1 calc R U . . .
H02} H 0.6441 1.1259 0.3139 0.167 Uiso 1 1 calc R U . . .
C02W C 0.6268(4) 1.0275(8) 0.2628(3) 0.140(5) Uani 1 1 d . . . . .
H0AA H 0.6563 1.0267 0.2714 0.210 Uiso 1 1 calc R U . . .
H1AA H 0.6199 1.0764 0.2491 0.210 Uiso 1 1 calc R U . . .
H02~ H 0.6190 0.9767 0.2503 0.210 Uiso 1 1 calc R U . . .
C02Y C 0.9403(4) 0.2103(9) 0.4639(3) 0.156(6) Uani 1 1 d . U . . .
H2AA H 0.9392 0.2346 0.4846 0.234 Uiso 1 1 calc R U . . .
H3AA H 0.9688 0.1989 0.4629 0.234 Uiso 1 1 calc R U . . .
H4AA H 0.9247 0.1581 0.4611 0.234 Uiso 1 1 calc R U . . .
C02Z C 0.4854(4) 0.2972(8) 0.3446(3) 0.136(5) Uani 1 1 d . U . . .
H5AA H 0.4758 0.2431 0.3355 0.204 Uiso 1 1 d R U . . .
H6AA H 0.4618 0.3324 0.3458 0.204 Uiso 1 1 d R U . . .
H7AA H 0.5020 0.2890 0.3659 0.204 Uiso 1 1 d R U . . .
C031 C 0.4625(3) 0.7164(6) 0.2834(2) 0.0937(18) Uani 1 1 d . U . . .
H03A H 0.4907 0.7049 0.2817 0.141 Uiso 1 1 calc R U . . .
H03B H 0.4468 0.7348 0.2628 0.141 Uiso 1 1 calc R U . . .
H03C H 0.4502 0.6656 0.2900 0.141 Uiso 1 1 calc R U . . .
C032 C 0.5590(4) 1.0250(9) 0.2782(3) 0.142(5) Uani 1 1 d . . . . .
H03D H 0.5521 0.9712 0.2677 0.214 Uiso 1 1 calc R U . . .
H03E H 0.5494 1.0702 0.2632 0.214 Uiso 1 1 calc R U . . .
H03F H 0.5458 1.0294 0.2964 0.214 Uiso 1 1 calc R U . . .
C033 C 0.5330(3) 0.2789(7) 0.3088(3) 0.127(4) Uani 1 1 d . U . . .
H03G H 0.5511 0.3094 0.2977 0.190 Uiso 1 1 calc R U . . .
H03H H 0.5137 0.2456 0.2935 0.190 Uiso 1 1 calc R U . . .
H03I H 0.5492 0.2420 0.3247 0.190 Uiso 1 1 calc R U . . .
C034 C 0.4232(3) 0.8046(6) 0.3162(2) 0.0948(18) Uani 1 1 d . U . . .
H03J H 0.4124 0.7556 0.3252 0.142 Uiso 1 1 calc R U . . .
H03K H 0.4037 0.8228 0.2972 0.142 Uiso 1 1 calc R U . . .
H03L H 0.4276 0.8497 0.3318 0.142 Uiso 1 1 calc R U . . .
C1 C 0.6645(4) 0.8676(5) 0.6485(3) 0.126(8) Uani 0.637(17) 1 d D U P A 1
H1A H 0.6937 0.8765 0.6572 0.188 Uiso 0.637(17) 1 calc R U P A 1
H1B H 0.6489 0.8812 0.6648 0.188 Uiso 0.637(17) 1 calc R U P A 1
H1C H 0.6556 0.9036 0.6300 0.188 Uiso 0.637(17) 1 calc R U P A 1
C2 C 0.6792(4) 0.7182(8) 0.66576(17) 0.139(9) Uani 0.637(17) 1 d D U P A 1
H2A H 0.6668 0.6626 0.6633 0.209 Uiso 0.637(17) 1 calc R U P A 1
H2B H 0.6765 0.7418 0.6862 0.209 Uiso 0.637(17) 1 calc R U P A 1
H2C H 0.7082 0.7140 0.6650 0.209 Uiso 0.637(17) 1 calc R U P A 1
C3 C 0.6108(2) 0.7567(9) 0.6316(2) 0.100(6) Uani 0.637(17) 1 d D U P A 1
H3A H 0.5965 0.7966 0.6159 0.150 Uiso 0.637(17) 1 calc R U P A 1
H3B H 0.6005 0.7618 0.6512 0.150 Uiso 0.637(17) 1 calc R U P A 1
H3C H 0.6059 0.7000 0.6232 0.150 Uiso 0.637(17) 1 calc R U P A 1
C1A C 0.6889(4) 0.8226(9) 0.6636(3) 0.062(6) Uani 0.363(17) 1 d D U P A 2
H1AB H 0.7159 0.7970 0.6653 0.093 Uiso 0.363(17) 1 calc R U P A 2
H1AC H 0.6809 0.8199 0.6842 0.093 Uiso 0.363(17) 1 calc R U P A 2
H1AD H 0.6900 0.8810 0.6572 0.093 Uiso 0.363(17) 1 calc R U P A 2
C2A C 0.6479(5) 0.6907(7) 0.6529(4) 0.077(6) Uani 0.363(17) 1 d D U P A 2
H2AB H 0.6196 0.6912 0.6558 0.115 Uiso 0.363(17) 1 d R U P A 2
H2AC H 0.6665 0.6829 0.6734 0.115 Uiso 0.363(17) 1 d R U P A 2
H2AD H 0.6515 0.6450 0.6386 0.115 Uiso 0.363(17) 1 d R U P A 2
C3A C 0.6173(3) 0.8270(9) 0.6312(5) 0.131(13) Uani 0.363(17) 1 d D U P A 2
H3AB H 0.6237 0.8846 0.6264 0.196 Uiso 0.363(17) 1 calc R U P A 2
H3AC H 0.6043 0.8263 0.6496 0.196 Uiso 0.363(17) 1 calc R U P A 2
H3AD H 0.5986 0.8029 0.6128 0.196 Uiso 0.363(17) 1 calc R U P A 2

loop_
_atom_site_aniso_label
_atom_site_aniso_U_11
_atom_site_aniso_U_22
_atom_site_aniso_U_33
_atom_site_aniso_U_23
_atom_site_aniso_U_13
_atom_site_aniso_U_12
Cd01 0.0307(3) 0.0450(3) 0.0267(2) 0.000 0.00987(18) 0.000
Cd02 0.0325(3) 0.0514(3) 0.0375(3) 0.000 0.0064(2) 0.000
O004 0.0309(16) 0.0445(18) 0.0308(16) -0.0033(13) 0.0090(12) 0.0018(13)
O005 0.0400(18) 0.0456(19) 0.0323(17) -0.0008(14) 0.0113(14) 0.0031(14)
O006 0.044(2) 0.061(2) 0.0322(17) 0.0112(16) 0.0111(14) 0.0069(17)
O007 0.0308(17) 0.069(2) 0.0288(17) 0.0141(15) 0.0073(13) 0.0033(15)
O008 0.0382(18) 0.056(2) 0.0351(18) -0.0017(15) 0.0131(14) 0.0097(15)
O009 0.0334(17) 0.071(2) 0.0338(18) 0.0005(16) 0.0093(14) -0.0008(16)
O00A 0.0414(19) 0.059(2) 0.0372(19) -0.0025(16) 0.0069(15) -0.0088(17)
O00B 0.055(2) 0.045(2) 0.049(2) -0.0041(16) 0.0131(18) -0.0067(16)
N00C 0.0308(19) 0.046(2) 0.039(2) 0.0032(17) 0.0074(16) 0.0051(17)
N00F 0.0285(19) 0.043(2) 0.040(2) -0.0073(17) 0.0099(16) -0.0057(16)
C00H 0.044(3) 0.043(3) 0.044(3) 0.012(2) 0.023(2) 0.015(2)
N00I 0.041(2) 0.061(3) 0.050(3) -0.001(2) 0.001(2) -0.011(2)
C00K 0.034(2) 0.041(3) 0.038(2) -0.006(2) 0.0147(19) -0.0070(19)
N00L 0.049(3) 0.056(3) 0.052(3) 0.005(2) 0.000(2) -0.014(2)
N00M 0.053(3) 0.070(3) 0.034(2) -0.009(2) 0.0137(19) 0.016(2)
N00N 0.041(2) 0.058(3) 0.051(3) -0.009(2) 0.008(2) -0.008(2)
C00O 0.031(2) 0.045(3) 0.038(2) 0.000(2) 0.0103(19) 0.005(2)
N00Q 0.068(3) 0.098(4) 0.030(2) 0.009(2) 0.020(2) 0.033(3)
C00R 0.040(3) 0.049(3) 0.046(3) -0.006(2) 0.014(2) -0.002(2)
C00S 0.053(3) 0.044(3) 0.032(2) 0.008(2) 0.021(2) 0.013(2)
N00T 0.081(4) 0.095(4) 0.034(2) 0.003(3) 0.018(2) 0.031(3)
C00U 0.028(2) 0.053(3) 0.041(3) -0.006(2) 0.0088(19) 0.005(2)
C00V 0.035(2) 0.070(4) 0.030(2) 0.010(2) 0.0139(19) 0.010(2)
C00W 0.034(2) 0.053(3) 0.030(2) 0.004(2) 0.0066(19) 0.005(2)
C00X 0.034(2) 0.072(4) 0.035(3) -0.007(2) 0.0046(19) 0.006(2)
C00Y 0.040(3) 0.059(3) 0.044(3) -0.019(2) 0.010(2) 0.000(2)
C00Z 0.034(2) 0.057(3) 0.037(2) 0.009(2) 0.0073(19) 0.005(2)
C010 0.051(3) 0.057(3) 0.030(2) 0.003(2) 0.006(2) -0.001(2)
C011 0.037(2) 0.052(3) 0.038(3) -0.001(2) 0.007(2) 0.001(2)
C012 0.036(3) 0.091(5) 0.042(3) -0.019(3) 0.011(2) -0.013(3)
C013 0.042(3) 0.074(4) 0.026(2) -0.001(2) 0.010(2) 0.003(3)
C014 0.046(3) 0.063(3) 0.042(3) 0.018(2) 0.021(2) 0.008(3)
C015 0.062(4) 0.076(4) 0.033(3) 0.001(3) 0.007(2) -0.012(3)
C016 0.032(2) 0.053(3) 0.039(3) -0.011(2) 0.0118(19) -0.008(2)
C017 0.044(3) 0.063(3) 0.034(3) 0.013(2) 0.013(2) 0.011(2)
C018 0.040(3) 0.075(4) 0.025(2) 0.009(2) 0.0097(19) 0.006(3)
C019 0.050(3) 0.074(4) 0.029(2) 0.006(2) 0.010(2) 0.016(3)
C01A 0.036(2) 0.077(4) 0.032(2) 0.015(2) 0.016(2) 0.011(2)
C01B 0.038(3) 0.070(4) 0.032(2) 0.003(2) 0.005(2) -0.011(2)
C01C 0.033(2) 0.065(3) 0.039(3) -0.005(2) 0.005(2) 0.005(2)
C01D 0.041(3) 0.063(3) 0.036(3) 0.010(2) 0.007(2) 0.003(2)
C01E 0.048(3) 0.060(3) 0.026(2) 0.009(2) 0.005(2) 0.000(2)
C01F 0.031(2) 0.073(4) 0.034(3) 0.012(2) 0.0042(19) -0.004(2)
C01G 0.033(2) 0.057(3) 0.040(3) -0.012(2) 0.008(2) 0.002(2)
C01H 0.070(4) 0.045(3) 0.041(3) 0.005(2) 0.026(3) 0.025(3)
C01I 0.046(3) 0.080(4) 0.029(2) -0.006(2) 0.010(2) -0.013(3)
C01J 0.060(3) 0.075(4) 0.033(3) -0.005(3) 0.008(2) -0.022(3)
C01K 0.061(4) 0.067(4) 0.048(3) 0.018(3) 0.022(3) 0.007(3)
C01L 0.035(2) 0.070(4) 0.037(3) -0.002(2) 0.017(2) -0.006(2)
C01M 0.041(3) 0.054(3) 0.041(3) -0.001(2) 0.006(2) 0.003(2)
C01N 0.050(3) 0.067(3) 0.024(2) 0.003(2) 0.004(2) 0.002(3)
C01O 0.050(3) 0.068(4) 0.043(3) 0.023(3) 0.018(2) 0.025(3)
C01P 0.057(3) 0.085(5) 0.062(3) -0.025(3) 0.0274(18) -0.003(3)
C01Q 0.027(2) 0.087(4) 0.034(3) -0.001(3) 0.0009(19) -0.003(2)
C01R 0.050(3) 0.059(3) 0.037(3) 0.012(2) 0.012(2) 0.005(3)
C01S 0.061(4) 0.071(4) 0.037(3) -0.011(3) 0.013(2) 0.011(3)
C01T 0.048(3) 0.058(3) 0.044(3) 0.005(2) 0.005(2) 0.003(3)
C01U 0.058(3) 0.089(5) 0.038(3) 0.012(3) 0.019(2) 0.044(3)
C01V 0.051(3) 0.077(4) 0.050(3) 0.008(3) 0.009(3) 0.016(3)
C01W 0.048(3) 0.054(3) 0.046(3) -0.009(2) 0.004(2) -0.005(3)
C01X 0.036(2) 0.067(3) 0.038(3) -0.009(2) 0.013(2) -0.001(2)
C01Y 0.064(4) 0.068(4) 0.044(3) 0.020(3) 0.011(3) 0.015(3)
C01Z 0.038(3) 0.072(4) 0.047(3) -0.019(3) 0.011(2) -0.002(3)
C020 0.042(3) 0.095(5) 0.043(3) -0.017(3) 0.020(2) -0.026(3)
C022 0.054(3) 0.075(4) 0.038(3) -0.009(3) 0.004(2) 0.011(3)
C023 0.039(3) 0.059(3) 0.048(3) -0.008(2) 0.016(2) 0.001(2)
C024 0.052(3) 0.079(4) 0.043(3) 0.001(3) 0.010(3) -0.023(3)
C025 0.087(5) 0.062(4) 0.046(3) 0.008(3) 0.030(3) 0.035(3)
C026 0.063(4) 0.092(5) 0.028(3) 0.003(3) 0.000(2) 0.017(3)
C027 0.054(3) 0.050(3) 0.061(4) -0.004(3) 0.003(3) -0.007(3)
C028 0.046(3) 0.050(3) 0.057(3) 0.004(3) 0.002(3) -0.005(2)
C029 0.0850(16) 0.0872(16) 0.0841(16) 0.0004(9) 0.0125(10) -0.0002(10)
C02A 0.044(3) 0.094(5) 0.058(4) -0.029(3) 0.026(3) -0.003(3)
C02D 0.115(6) 0.086(5) 0.030(3) 0.008(3) -0.007(3) 0.019(4)
C02F 0.072(4) 0.079(4) 0.059(4) -0.021(3) 0.011(3) -0.030(4)
C02H 0.077(5) 0.089(4) 0.066(4) 0.032(3) 0.014(4) 0.023(4)
C02I 0.115(7) 0.101(6) 0.030(3) -0.010(3) 0.005(3) 0.009(5)
C02L 0.108(6) 0.162(8) 0.046(4) 0.034(4) 0.033(4) 0.092(6)
C02M 0.133(8) 0.157(9) 0.072(5) 0.046(5) 0.063(5) 0.095(7)
C02O 0.066(5) 0.153(8) 0.055(4) -0.002(5) -0.005(3) 0.006(5)
C02P 0.122(9) 0.146(9) 0.099(7) -0.016(6) -0.010(6) -0.059(7)
C02S 0.064(5) 0.260(14) 0.092(7) 0.023(8) 0.041(5) 0.046(7)
C02U 0.094(2) 0.0931(19) 0.093(2) 0.0028(10) 0.0184(11) -0.0018(10)
C02V 0.161(11) 0.074(4) 0.101(7) 0.032(4) 0.029(7) 0.040(5)
C02W 0.180(12) 0.149(9) 0.116(8) 0.102(8) 0.089(8) 0.097(9)
C02Y 0.142(9) 0.239(13) 0.102(7) 0.071(8) 0.061(7) 0.148(10)
C02Z 0.156(10) 0.138(9) 0.116(8) -0.035(7) 0.034(7) -0.093(8)
C031 0.095(2) 0.0930(19) 0.0923(19) -0.0027(10) 0.0182(10) 0.0014(10)
C032 0.112(8) 0.188(12) 0.118(9) 0.103(9) 0.002(7) 0.040(8)
C033 0.105(7) 0.133(8) 0.145(10) -0.081(8) 0.034(7) -0.046(6)
C034 0.0933(18) 0.097(2) 0.094(2) -0.0009(10) 0.0201(11) 0.0023(10)
C1 0.123(15) 0.116(11) 0.164(18) -0.086(11) 0.092(14) -0.052(10)
C2 0.172(19) 0.198(18) 0.055(8) -0.002(9) 0.036(9) 0.091(15)
C3 0.072(7) 0.170(16) 0.068(8) -0.048(10) 0.040(6) -0.015(8)
C1A 0.058(10) 0.088(13) 0.048(9) -0.029(9) 0.030(7) -0.006(9)
C2A 0.068(13) 0.112(13) 0.060(11) -0.021(9) 0.037(10) -0.028(10)
C3A 0.123(17) 0.23(3) 0.041(11) -0.022(16) 0.010(12) 0.11(2)

loop_
_atom_type_symbol
_atom_type_description
_atom_type_scat_dispersion_real
_atom_type_scat_dispersion_imag
_atom_type_scat_source
C C 0.0033 0.0016 'International Tables Vol C Tables 4.2.6.8 and 6.1.1.4'
H H 0.0000 0.0000 'International Tables Vol C Tables 4.2.6.8 and 6.1.1.4'
Cd Cd -0.8075 1.2024 'International Tables Vol C Tables 4.2.6.8 and 6.1.1.4'
N N 0.0061 0.0033 'International Tables Vol C Tables 4.2.6.8 and 6.1.1.4'
O O 0.0106 0.0060 'International Tables Vol C Tables 4.2.6.8 and 6.1.1.4'

loop_
_geom_angle_atom_site_label_1
_geom_angle_atom_site_label_2
_geom_angle_atom_site_label_3
_geom_angle
_geom_angle_site_symmetry_1
_geom_angle_site_symmetry_3
O004 Cd01 O004 84.5(2) 2_656 .
O008 Cd01 O004 87.34(17) . 2_656
O008 Cd01 O004 148.67(14) 2_656 2_656
O008 Cd01 O004 148.68(14) . .
O008 Cd01 O004 87.33(17) 2_656 .
O008 Cd01 O008 113.9(2) . 2_656
O008 Cd01 N00C 96.61(17) . 2_656
O008 Cd01 N00C 81.74(17) 2_656 2_656
O008 Cd01 N00C 81.74(17) . .
O008 Cd01 N00C 96.60(17) 2_656 .
N00C Cd01 O004 109.60(13) 2_656 .
N00C Cd01 O004 72.74(14) . .
N00C Cd01 O004 72.74(14) 2_656 2_656
N00C Cd01 O004 109.60(13) . 2_656
N00C Cd01 N00C 177.0(2) 2_656 .
O005 Cd02 O005 95.7(2) . 2_656
O005 Cd02 O00B 80.52(19) . 2_656
O005 Cd02 O00B 137.92(13) 2_656 2_656
O005 Cd02 O00B 137.92(13) . .
O005 Cd02 O00B 80.52(19) 2_656 .
O005 Cd02 N00N 83.15(18) 2_656 2_656
O005 Cd02 N00N 134.05(18) . 2_656
O005 Cd02 N00N 83.14(18) . .
O005 Cd02 N00N 134.05(18) 2_656 .
O00B Cd02 O00B 129.0(2) 2_656 .
N00N Cd02 O00B 87.43(18) 2_656 .
N00N Cd02 O00B 71.08(17) . .
N00N Cd02 O00B 87.43(18) . 2_656
N00N Cd02 O00B 71.08(17) 2_656 2_656
N00N Cd02 N00N 129.2(3) 2_656 .
Cd01 O004 H004 136.5(18) . .
C01G O004 Cd01 112.2(3) . .
C01G O004 H004 108.0(16) . .
C00O O005 Cd02 123.0(3) . .
C01D O006 H006 109.5 . .
C00W O007 C01F 113.9(4) . .
C00S O008 Cd01 131.0(3) . .
C01Q O009 C01X 113.9(4) . .
C01B O00A H00A 109.5 . .
Cd02 O00B H00B 138(2) . .
C028 O00B Cd02 108.5(3) . .
C028 O00B H00B 108.1(17) . .
C00X N00C Cd01 112.6(3) . .
C00Z N00C Cd01 128.5(4) . .
C00Z N00C C00X 118.9(4) . .
C00K N00F N00L 110.0(4) . .
C00K N00F C011 129.4(4) . .
N00L N00F C011 120.6(4) . .
C00Z C00H C00S 124.6(4) . .
C00Z C00H C01O 115.5(5) . .
C01O C00H C00S 119.8(5) . .
N00L N00I C016 109.2(5) . .
N00F C00K H00K 127.5 . .
N00F C00K C016 104.9(4) . .
C016 C00K H00K 127.5 . .
N00I N00L N00F 107.5(5) . .
N00T N00M C01S 119.9(5) . .
C013 N00M N00T 112.7(5) . .
C013 N00M C01S 127.3(5) . .
C01W N00N Cd02 123.8(4) . .
C01W N00N C027 119.0(5) . .
C027 N00N Cd02 117.1(4) . .
O005 C00O C00R 125.5(5) . .
O005 C00O C00U 118.7(5) . .
C00R C00O C00U 115.7(4) . .
N00T N00Q C01A 108.6(5) . .
C00O C00R C01W 124.8(5) . .
C00Y C00R C00O 120.3(5) . .
C00Y C00R C01W 114.9(5) . .
O008 C00S C00H 125.4(5) . .
O008 C00S C01H 119.5(5) . .
C01H C00S C00H 115.2(5) . .
N00Q N00T N00M 106.3(5) . .
C00O C00U C011 119.2(4) . .
C023 C00U C00O 121.1(5) . .
C023 C00U C011 119.7(5) . .
C00W C00V C014 123.4(5) . .
C00W C00V C017 117.4(5) . .
C017 C00V C014 119.0(5) . .
O007 C00W C00V 116.8(5) . .
C018 C00W O007 120.3(4) . .
C018 C00W C00V 122.9(5) . .
N00C C00X H00C 110.0 . .
N00C C00X H00D 110.0 . .
N00C C00X C01G 108.6(4) . .
H00C C00X H00D 108.3 . .
C01G C00X H00C 110.0 . .
C01G C00X H00D 110.0 . .
C00R C00Y H00Y 118.4 . .
C01Z C00Y C00R 123.2(5) . .
C01Z C00Y H00Y 118.4 . .
N00C C00Z C00H 128.1(5) . .
N00C C00Z H00Z 116.0 . .
C00H C00Z H00Z 116.0 . .
C015 C010 C01B 118.3(6) . .
C015 C010 C01E 121.1(5) . .
C01B C010 C01E 120.2(5) . .
N00F C011 C00U 112.2(4) . .
N00F C011 H01A 109.2 . .
N00F C011 H01B 109.2 . .
C00U C011 H01A 109.2 . .
C00U C011 H01B 109.2 . .
H01A C011 H01B 107.9 . .
C01L C012 H012 118.6 . .
C01L C012 C01P 122.7(6) . .
C01P C012 H012 118.6 . .
N00M C013 H013 128.0 . .
N00M C013 C01A 104.1(5) . .
C01A C013 H013 128.0 . .
C00V C014 H01C 109.7 . .
C00V C014 H01D 109.7 . .
C00V C014 C01R 110.0(5) . .
H01C C014 H01D 108.2 . .
C01R C014 H01C 109.7 . .
C01R C014 H01D 109.7 . .
C010 C015 H015 119.2 . .
C010 C015 C01J 121.7(6) . .
C01J C015 H015 119.2 . .
N00I C016 C00K 108.3(5) . .
N00I C016 C01X 122.2(5) . .
C00K C016 C01X 129.4(5) . .
C00V C017 H017 119.4 . .
C019 C017 C00V 121.1(5) . .
C019 C017 H017 119.4 . .
C00W C018 C01E 124.2(5) . .
C00W C018 C01N 119.0(5) . .
C01N C018 C01E 116.8(5) . .
C017 C019 C01N 119.3(5) . .
C017 C019 C026 122.4(5) . .
C01N C019 C026 118.3(6) . .
N00Q C01A C013 108.2(6) . .
N00Q C01A C01F 122.7(5) . .
C013 C01A C01F 129.0(5) . .
O00A C01B C010 114.4(5) . .
O00A C01B C01I 124.5(5) . .
C01I C01B C010 121.1(5) . .
C01Q C01C C01M 121.9(5) . .
C01Q C01C C022 117.7(5) . .
C022 C01C C01M 120.2(6) . .
O006 C01D C01R 123.3(5) . .
O006 C01D C01T 115.6(5) . .
C01R C01D C01T 120.9(5) . .
C010 C01E C018 111.0(4) . .
C010 C01E H01E 109.4 . .
C010 C01E H01F 109.4 . .
C018 C01E H01E 109.4 . .
C018 C01E H01F 109.4 . .
H01E C01E H01F 108.0 . .
O007 C01F C01A 112.6(4) . .
O007 C01F H01G 109.1 . .
O007 C01F H01H 109.1 . .
C01A C01F H01G 109.1 . .
C01A C01F H01H 109.1 . .
H01G C01F H01H 107.8 . .
O004 C01G C00X 107.8(4) . .
O004 C01G H01I 110.2 . .
O004 C01G H01J 110.2 . .
C00X C01G H01I 110.2 . .
C00X C01G H01J 110.2 . .
H01I C01G H01J 108.5 . .
C00S C01H C01S 117.8(5) . .
C025 C01H C00S 122.2(6) . .
C025 C01H C01S 120.0(5) . .
C01B C01I C020 121.0(5) . .
C01B C01I C024 118.8(6) . .
C024 C01I C020 120.1(6) . .
C015 C01J C02F 120.9(6) . .
C024 C01J C015 118.4(6) . .
C024 C01J C02F 120.6(6) . .
C01R C01K H01K 118.7 . .
C01Y C01K H01K 118.7 . .
C01Y C01K C01R 122.6(6) . .
C012 C01L C01Q 117.0(6) . .
C012 C01L C020 120.3(5) . .
C01Q C01L C020 122.6(5) . .
C01C C01M H01L 109.7 . .
C01C C01M H01M 109.7 . .
C01C C01M C01T 109.8(5) . .
H01L C01M H01M 108.2 . .
C01T C01M H01L 109.7 . .
C01T C01M H01M 109.7 . .
C018 C01N C019 120.3(6) . .
C018 C01N H01N 119.9 . .
C019 C01N H01N 119.9 . .
C00H C01O H01O 118.6 . .
C01U C01O C00H 122.9(6) . .
C01U C01O H01O 118.6 . .
C012 C01P C029 119.5(6) . .
C022 C01P C012 116.5(6) . .
C022 C01P C029 124.0(7) . .
O009 C01Q C01L 117.2(5) . .
C01C C01Q O009 120.2(5) . .
C01C C01Q C01L 122.4(5) . .
C01D C01R C014 121.6(5) . .
C01D C01R C01K 118.4(5) . .
C01K C01R C014 119.9(5) . .
N00M C01S H01P 109.7 . .
N00M C01S H01Q 109.7 . .
C01H C01S N00M 109.8(5) . .
C01H C01S H01P 109.7 . .
C01H C01S H01Q 109.7 . .
H01P C01S H01Q 108.2 . .
C01D C01T C01M 120.8(5) . .
C01V C01T C01D 117.5(6) . .
C01V C01T C01M 121.3(5) . .
C01O C01U C02L 119.6(6) . .
C025 C01U C01O 116.6(5) . .
C025 C01U C02L 123.6(6) . .
C01T C01V H01V 117.8 . .
C01T C01V C01Y 124.4(6) . .
C01Y C01V H01V 117.8 . .
N00N C01W C00R 128.3(5) . .
N00N C01W H01W 115.9 . .
C00R C01W H01W 115.9 . .
O009 C01X C016 109.8(4) . .
O009 C01X H01R 109.7 . .
O009 C01X H01S 109.7 . .
C016 C01X H01R 109.7 . .
C016 C01X H01S 109.7 . .
H01R C01X H01S 108.2 . .
C01K C01Y C01V 116.0(5) . .
C01K C01Y C02H 123.3(6) . .
C01V C01Y C02H 120.7(6) . .
C00Y C01Z C02A 120.9(4) . .
C023 C01Z C00Y 116.7(5) . .
C023 C01Z C02A 122.2(4) . .
C01I C020 C01L 112.8(5) . .
C01I C020 H02A 109.0 . .
C01I C020 H02B 109.0 . .
C01L C020 H02A 109.0 . .
C01L C020 H02B 109.0 . .
H02A C020 H02B 107.8 . .
C01C C022 H022 118.2 . .
C01P C022 C01C 123.6(7) . .
C01P C022 H022 118.2 . .
C00U C023 H023 118.5 . .
C01Z C023 C00U 122.9(5) . .
C01Z C023 H023 118.5 . .
C01I C024 H024 119.1 . .
C01J C024 C01I 121.8(6) . .
C01J C024 H024 119.1 . .
C01H C025 C01U 123.1(6) . .
C01H C025 H025 118.5 . .
C01U C025 H025 118.5 . .
C02D C026 C019 110.6(6) . .
C02D C026 C02I 107.7(6) . .
C02I C026 C019 109.5(5) . .
C02O C026 C019 109.4(5) . .
C02O C026 C02D 110.7(7) . .
C02O C026 C02I 109.0(8) . .
N00N C027 H02C 109.8 . .
N00N C027 H02D 109.8 . .
N00N C027 C028 109.2(5) . .
H02C C027 H02D 108.3 . .
C028 C027 H02C 109.8 . .
C028 C027 H02D 109.8 . .
O00B C028 C027 109.1(5) . .
O00B C028 H02E 109.9 . .
O00B C028 H02F 109.9 . .
C027 C028 H02E 109.9 . .
C027 C028 H02F 109.9 . .
H02E C028 H02F 108.3 . .
C01P C029 C02U 110.4(7) . .
C031 C029 C01P 111.6(7) . .
C031 C029 C02U 101.3(8) . .
C034 C029 C01P 110.7(8) . .
C034 C029 C02U 103.5(8) . .
C034 C029 C031 118.5(8) . .
C01Z C02A C1 109.45(10) . .
C01Z C02A C2 109.48(13) . .
C01Z C02A C1A 110.6(7) . .
C01Z C02A C2A 108.8(8) . .
C01Z C02A C3A 111.8(9) . .
C2 C02A C1 109.45(15) . .
C3 C02A C01Z 109.52(13) . .
C3 C02A C1 109.44(9) . .
C3 C02A C2 109.48(13) . .
C1A C02A C2A 108.5(5) . .
C3A C02A C1A 108.5(5) . .
C3A C02A C2A 108.5(5) . .
C026 C02D H02G 109.5 . .
C026 C02D H02H 109.5 . .
C026 C02D H02I 109.5 . .
H02G C02D H02H 109.5 . .
H02G C02D H02I 109.5 . .
H02H C02D H02I 109.5 . .
C01J C02F C02P 105.9(7) . .
C02Z C02F C01J 111.4(6) . .
C02Z C02F C02P 108.0(9) . .
C02Z C02F C033 112.1(9) . .
C033 C02F C01J 112.8(7) . .
C033 C02F C02P 106.2(9) . .
C01Y C02H C02V 108.1(7) . .
C02W C02H C01Y 112.1(6) . .
C02W C02H C02V 107.1(9) . .
C02W C02H C032 112.7(9) . .
C032 C02H C01Y 108.7(7) . .
C032 C02H C02V 107.9(9) . .
C026 C02I H02J 109.5 . .
C026 C02I H02K 109.5 . .
C026 C02I H02L 109.5 . .
H02J C02I H02K 109.5 . .
H02J C02I H02L 109.5 . .
H02K C02I H02L 109.5 . .
C01U C02L C02S 107.3(8) . .
C02M C02L C01U 114.0(8) . .
C02M C02L C02S 105.7(9) . .
C02M C02L C02Y 115.6(8) . .
C02Y C02L C01U 107.6(7) . .
C02Y C02L C02S 106.1(10) . .
C02L C02M H02M 109.5 . .
C02L C02M H02N 109.5 . .
C02L C02M H02O 109.5 . .
H02M C02M H02N 109.5 . .
H02M C02M H02O 109.5 . .
H02N C02M H02O 109.5 . .
C026 C02O H02P 109.5 . .
C026 C02O H02Q 109.5 . .
C026 C02O H02R 109.5 . .
H02P C02O H02Q 109.5 . .
H02P C02O H02R 109.5 . .
H02Q C02O H02R 109.5 . .
C02F C02P H02S 109.5 . .
C02F C02P H02T 109.5 . .
C02F C02P H02U 109.5 . .
H02S C02P H02T 109.5 . .
H02S C02P H02U 109.5 . .
H02T C02P H02U 109.5 . .
C02L C02S H02V 109.5 . .
C02L C02S H02W 109.5 . .
C02L C02S H02X 109.5 . .
H02V C02S H02W 109.5 . .
H02V C02S H02X 109.5 . .
H02W C02S H02X 109.5 . .
C029 C02U H02Y 109.5 . .
C029 C02U H02Z 109.5 . .
C029 C02U H02{ 109.5 . .
H02Y C02U H02Z 109.5 . .
H02Y C02U H02{ 109.5 . .
H02Z C02U H02{ 109.5 . .
C02H C02V H02 109.5 . .
C02H C02V H02| 109.5 . .
C02H C02V H02} 109.5 . .
H02 C02V H02| 109.5 . .
H02 C02V H02} 109.5 . .
H02| C02V H02} 109.5 . .
C02H C02W H0AA 109.5 . .
C02H C02W H1AA 109.5 . .
C02H C02W H02~ 109.5 . .
H0AA C02W H1AA 109.5 . .
H0AA C02W H02~ 109.5 . .
H1AA C02W H02~ 109.5 . .
C02L C02Y H2AA 109.5 . .
C02L C02Y H3AA 109.5 . .
C02L C02Y H4AA 109.5 . .
H2AA C02Y H3AA 109.5 . .
H2AA C02Y H4AA 109.5 . .
H3AA C02Y H4AA 109.5 . .
C02F C02Z H5AA 110.6 . .
C02F C02Z H6AA 108.6 . .
C02F C02Z H7AA 109.3 . .
H5AA C02Z H6AA 109.5 . .
H5AA C02Z H7AA 109.4 . .
H6AA C02Z H7AA 109.4 . .
C029 C031 H03A 109.5 . .
C029 C031 H03B 109.5 . .
C029 C031 H03C 109.5 . .
H03A C031 H03B 109.5 . .
H03A C031 H03C 109.5 . .
H03B C031 H03C 109.5 . .
C02H C032 H03D 109.5 . .
C02H C032 H03E 109.5 . .
C02H C032 H03F 109.5 . .
H03D C032 H03E 109.5 . .
H03D C032 H03F 109.5 . .
H03E C032 H03F 109.5 . .
C02F C033 H03G 109.5 . .
C02F C033 H03H 109.5 . .
C02F C033 H03I 109.5 . .
H03G C033 H03H 109.5 . .
H03G C033 H03I 109.5 . .
H03H C033 H03I 109.5 . .
C029 C034 H03J 109.5 . .
C029 C034 H03K 109.5 . .
C029 C034 H03L 109.5 . .
H03J C034 H03K 109.5 . .
H03J C034 H03L 109.5 . .
H03K C034 H03L 109.5 . .
C02A C1 H1A 109.5 . .
C02A C1 H1B 109.5 . .
C02A C1 H1C 109.5 . .
H1A C1 H1B 109.5 . .
H1A C1 H1C 109.5 . .
H1B C1 H1C 109.5 . .
C02A C2 H2A 109.5 . .
C02A C2 H2B 109.5 . .
C02A C2 H2C 109.5 . .
H2A C2 H2B 109.5 . .
H2A C2 H2C 109.5 . .
H2B C2 H2C 109.5 . .
C02A C3 H3A 109.5 . .
C02A C3 H3B 109.5 . .
C02A C3 H3C 109.5 . .
H3A C3 H3B 109.5 . .
H3A C3 H3C 109.5 . .
H3B C3 H3C 109.5 . .
C02A C1A H1AB 109.5 . .
C02A C1A H1AC 109.5 . .
C02A C1A H1AD 109.5 . .
H1AB C1A H1AC 109.5 . .
H1AB C1A H1AD 109.5 . .
H1AC C1A H1AD 109.5 . .
C02A C2A H2AB 108.8 . .
C02A C2A H2AC 109.3 . .
C02A C2A H2AD 110.3 . .
H2AB C2A H2AC 109.5 . .
H2AB C2A H2AD 109.4 . .
H2AC C2A H2AD 109.5 . .
C02A C3A H3AB 109.5 . .
C02A C3A H3AC 109.5 . .
C02A C3A H3AD 109.5 . .
H3AB C3A H3AC 109.5 . .
H3AB C3A H3AD 109.5 . .
H3AC C3A H3AD 109.5 . .

loop_
_geom_bond_atom_site_label_1
_geom_bond_atom_site_label_2
_geom_bond_distance
_geom_bond_site_symmetry_2
Cd01 O004 2.405(5) 2_656
Cd01 O004 2.406(5) .
Cd01 O008 2.236(4) 2_656
Cd01 O008 2.236(4) .
Cd01 N00C 2.266(7) 2_656
Cd01 N00C 2.266(7) .
Cd02 O005 2.253(4) 2_656
Cd02 O005 2.253(4) .
Cd02 O00B 2.506(7) 2_656
Cd02 O00B 2.506(7) .
Cd02 N00N 2.271(5) 2_656
Cd02 N00N 2.271(5) .
O004 H004 0.874(9) .
O004 C01G 1.427(7) .
O005 C00O 1.295(6) .
O006 H006 0.8400 .
O006 C01D 1.373(7) .
O007 C00W 1.395(6) .
O007 C01F 1.458(7) .
O008 C00S 1.280(7) .
O009 C01Q 1.389(6) .
O009 C01X 1.450(6) .
O00A H00A 0.8400 .
O00A C01B 1.379(7) .
O00B H00B 0.879(10) .
O00B C028 1.482(7) .
N00C C00X 1.476(7) .
N00C C00Z 1.281(7) .
N00F C00K 1.328(7) .
N00F N00L 1.367(6) .
N00F C011 1.451(7) .
C00H C00S 1.443(8) .
C00H C00Z 1.421(8) .
C00H C01O 1.424(8) .
N00I N00L 1.286(7) .
N00I C016 1.350(8) .
C00K H00K 0.9500 .
C00K C016 1.373(7) .
N00M N00T 1.336(6) .
N00M C013 1.326(8) .
N00M C01S 1.555(9) .
N00N C01W 1.270(8) .
N00N C027 1.453(8) .
C00O C00R 1.421(8) .
C00O C00U 1.434(7) .
N00Q N00T 1.330(9) .
N00Q C01A 1.358(7) .
C00R C00Y 1.410(7) .
C00R C01W 1.467(8) .
C00S C01H 1.422(7) .
C00U C011 1.501(8) .
C00U C023 1.400(7) .
C00V C00W 1.411(7) .
C00V C014 1.501(9) .
C00V C017 1.424(7) .
C00W C018 1.357(8) .
C00X H00C 0.9900 .
C00X H00D 0.9900 .
C00X C01G 1.536(8) .
C00Y H00Y 0.9500 .
C00Y C01Z 1.386(8) .
C00Z H00Z 0.9500 .
C010 C015 1.390(9) .
C010 C01B 1.431(8) .
C010 C01E 1.500(9) .
C011 H01A 0.9900 .
C011 H01B 0.9900 .
C012 H012 0.9500 .
C012 C01L 1.387(8) .
C012 C01P 1.425(11) .
C013 H013 0.9500 .
C013 C01A 1.386(8) .
C014 H01C 0.9900 .
C014 H01D 0.9900 .
C014 C01R 1.521(8) .
C015 H015 0.9500 .
C015 C01J 1.407(10) .
C016 C01X 1.493(8) .
C017 H017 0.9500 .
C017 C019 1.379(9) .
C018 C01E 1.516(8) .
C018 C01N 1.413(7) .
C019 C01N 1.419(8) .
C019 C026 1.538(8) .
C01A C01F 1.481(9) .
C01B C01I 1.388(8) .
C01C C01M 1.502(8) .
C01C C01Q 1.388(9) .
C01C C022 1.389(8) .
C01D C01R 1.383(7) .
C01D C01T 1.414(9) .
C01E H01E 0.9900 .
C01E H01F 0.9900 .
C01F H01G 0.9900 .
C01F H01H 0.9900 .
C01G H01I 0.9900 .
C01G H01J 0.9900 .
C01H C01S 1.495(9) .
C01H C025 1.382(9) .
C01I C020 1.494(9) .
C01I C024 1.402(9) .
C01J C024 1.399(10) .
C01J C02F 1.529(9) .
C01K H01K 0.9500 .
C01K C01R 1.419(8) .
C01K C01Y 1.381(9) .
C01L C01Q 1.419(8) .
C01L C020 1.499(10) .
C01M H01L 0.9900 .
C01M H01M 0.9900 .
C01M C01T 1.524(8) .
C01N H01N 0.9500 .
C01O H01O 0.9500 .
C01O C01U 1.386(8) .
C01P C022 1.386(10) .
C01P C029 1.509(11) .
C01S H01P 0.9900 .
C01S H01Q 0.9900 .
C01T C01V 1.374(9) .
C01U C025 1.383(10) .
C01U C02L 1.545(10) .
C01V H01V 0.9500 .
C01V C01Y 1.403(9) .
C01W H01W 0.9500 .
C01X H01R 0.9900 .
C01X H01S 0.9900 .
C01Y C02H 1.529(9) .
C01Z C023 1.371(8) .
C01Z C02A 1.548(4) .
C020 H02A 0.9900 .
C020 H02B 0.9900 .
C022 H022 0.9500 .
C023 H023 0.9500 .
C024 H024 0.9500 .
C025 H025 0.9500 .
C026 C02D 1.517(10) .
C026 C02I 1.522(10) .
C026 C02O 1.485(12) .
C027 H02C 0.9900 .
C027 H02D 0.9900 .
C027 C028 1.493(9) .
C028 H02E 0.9900 .
C028 H02F 0.9900 .
C029 C02U 1.628(13) .
C029 C031 1.499(13) .
C029 C034 1.463(13) .
C02A C1 1.548(5) .
C02A C2 1.548(4) .
C02A C3 1.548(6) .
C02A C1A 1.548(5) .
C02A C2A 1.548(5) .
C02A C3A 1.548(5) .
C02D H02G 0.9800 .
C02D H02H 0.9800 .
C02D H02I 0.9800 .
C02F C02P 1.599(15) .
C02F C02Z 1.463(13) .
C02F C033 1.490(13) .
C02H C02V 1.610(14) .
C02H C02W 1.490(12) .
C02H C032 1.502(14) .
C02I H02J 0.9800 .
C02I H02K 0.9800 .
C02I H02L 0.9800 .
C02L C02M 1.462(12) .
C02L C02S 1.669(18) .
C02L C02Y 1.536(11) .
C02M H02M 0.9800 .
C02M H02N 0.9800 .
C02M H02O 0.9800 .
C02O H02P 0.9800 .
C02O H02Q 0.9800 .
C02O H02R 0.9800 .
C02P H02S 0.9800 .
C02P H02T 0.9800 .
C02P H02U 0.9800 .
C02S H02V 0.9800 .
C02S H02W 0.9800 .
C02S H02X 0.9800 .
C02U H02Y 0.9800 .
C02U H02Z 0.9800 .
C02U H02{ 0.9800 .
C02V H02 0.9800 .
C02V H02| 0.9800 .
C02V H02} 0.9800 .
C02W H0AA 0.9800 .
C02W H1AA 0.9800 .
C02W H02~ 0.9800 .
C02Y H2AA 0.9800 .
C02Y H3AA 0.9800 .
C02Y H4AA 0.9800 .
C02Z H5AA 0.9795 .
C02Z H6AA 0.9798 .
C02Z H7AA 0.9809 .
C031 H03A 0.9800 .
C031 H03B 0.9800 .
C031 H03C 0.9800 .
C032 H03D 0.9800 .
C032 H03E 0.9800 .
C032 H03F 0.9800 .
C033 H03G 0.9800 .
C033 H03H 0.9800 .
C033 H03I 0.9800 .
C034 H03J 0.9800 .
C034 H03K 0.9800 .
C034 H03L 0.9800 .
C1 H1A 0.9800 .
C1 H1B 0.9800 .
C1 H1C 0.9800 .
C2 H2A 0.9800 .
C2 H2B 0.9800 .
C2 H2C 0.9800 .
C3 H3A 0.9800 .
C3 H3B 0.9800 .
C3 H3C 0.9800 .
C1A H1AB 0.9800 .
C1A H1AC 0.9800 .
C1A H1AD 0.9800 .
C2A H2AB 0.9802 .
C2A H2AC 0.9798 .
C2A H2AD 0.9800 .
C3A H3AB 0.9800 .
C3A H3AC 0.9800 .
C3A H3AD 0.9800 .

loop_
_geom_torsion_atom_site_label_1
_geom_torsion_atom_site_label_2
_geom_torsion_atom_site_label_3
_geom_torsion_atom_site_label_4
_geom_torsion
Cd01 O004 C01G C00X -38.8(5)
Cd01 O008 C00S C00H 10.4(7)
Cd01 O008 C00S C01H -169.3(4)
Cd01 N00C C00X C01G -47.2(5)
Cd01 N00C C00Z C00H 5.3(8)
Cd02 O005 C00O C00R -31.7(7)
Cd02 O005 C00O C00U 151.5(4)
Cd02 O00B C028 C027 -41.7(5)
Cd02 N00N C01W C00R 4.2(9)
Cd02 N00N C027 C028 -43.8(6)
O005 C00O C00R C00Y -177.9(5)
O005 C00O C00R C01W 0.3(9)
O005 C00O C00U C011 -1.4(7)
O005 C00O C00U C023 178.4(5)
O006 C01D C01R C014 1.6(9)
O006 C01D C01R C01K 178.6(6)
O006 C01D C01T C01M -7.7(8)
O006 C01D C01T C01V 178.8(5)
O007 C00W C018 C01E 2.3(8)
O007 C00W C018 C01N 179.4(5)
O008 C00S C01H C01S 5.0(8)
O008 C00S C01H C025 -176.3(5)
O00A C01B C01I C020 4.3(9)
O00A C01B C01I C024 -178.5(5)
N00C C00X C01G O004 56.7(5)
N00F C00K C016 N00I 2.4(6)
N00F C00K C016 C01X 179.9(5)
C00H C00S C01H C01S -174.8(5)
C00H C00S C01H C025 3.9(8)
C00H C01O C01U C025 2.9(10)
C00H C01O C01U C02L 178.0(7)
N00I C016 C01X O009 -88.9(6)
C00K N00F N00L N00I -1.9(6)
C00K N00F C011 C00U 35.6(7)
C00K C016 C01X O009 94.0(6)
N00L N00F C00K C016 -0.3(5)
N00L N00F C011 C00U -145.0(5)
N00L N00I C016 C00K -3.7(6)
N00L N00I C016 C01X 178.6(5)
N00M C013 C01A N00Q 0.0(6)
N00M C013 C01A C01F 177.7(5)
N00N C027 C028 O00B 56.4(6)
C00O C00R C00Y C01Z -1.3(9)
C00O C00R C01W N00N 15.5(10)
C00O C00U C011 N00F -85.7(6)
C00O C00U C023 C01Z 0.7(8)
N00Q C01A C01F O007 94.2(6)
C00R C00O C00U C011 -178.5(5)
C00R C00O C00U C023 1.3(7)
C00R C00Y C01Z C023 3.3(9)
C00R C00Y C01Z C02A 178.5(5)
C00S C00H C00Z N00C -2.0(9)
C00S C00H C01O C01U 1.6(8)
C00S C01H C01S N00M 79.3(6)
C00S C01H C025 C01U 0.6(10)
N00T N00M C013 C01A -1.2(7)
N00T N00M C01S C01H 121.7(6)
N00T N00Q C01A C013 1.2(7)
N00T N00Q C01A C01F -176.7(5)
C00U C00O C00R C00Y -1.0(7)
C00U C00O C00R C01W 177.2(5)
C00V C00W C018 C01E -174.8(5)
C00V C00W C018 C01N 2.3(8)
C00V C014 C01R C01D 73.6(7)
C00V C014 C01R C01K -103.4(6)
C00V C017 C019 C01N 2.1(8)
C00V C017 C019 C026 -179.3(5)
C00W O007 C01F C01A -78.6(5)
C00W C00V C014 C01R -103.0(6)
C00W C00V C017 C019 -0.7(7)
C00W C018 C01E C010 116.5(6)
C00W C018 C01N C019 -0.7(8)
C00X N00C C00Z C00H -177.9(5)
C00Y C00R C01W N00N -166.2(6)
C00Y C01Z C023 C00U -3.0(9)
C00Y C01Z C02A C1 26.4(7)
C00Y C01Z C02A C2 -93.6(8)
C00Y C01Z C02A C3 146.4(7)
C00Y C01Z C02A C1A -21.4(8)
C00Y C01Z C02A C2A -140.5(8)
C00Y C01Z C02A C3A 99.7(8)
C00Z N00C C00X C01G 135.5(5)
C00Z C00H C00S O008 -6.3(8)
C00Z C00H C00S C01H 173.5(5)
C00Z C00H C01O C01U -176.8(6)
C010 C015 C01J C024 1.2(9)
C010 C015 C01J C02F 178.1(6)
C010 C01B C01I C020 -178.1(5)
C010 C01B C01I C024 -0.9(9)
C011 N00F C00K C016 179.1(5)
C011 N00F N00L N00I 178.6(5)
C011 C00U C023 C01Z -179.4(5)
C012 C01L C01Q O009 -177.7(5)
C012 C01L C01Q C01C -2.4(8)
C012 C01L C020 C01I 72.8(7)
C012 C01P C022 C01C -2.0(9)
C012 C01P C029 C02U -167.7(6)
C012 C01P C029 C031 -55.9(10)
C012 C01P C029 C034 78.3(9)
C013 N00M N00T N00Q 2.0(7)
C013 N00M C01S C01H -56.8(7)
C013 C01A C01F O007 -83.3(7)
C014 C00V C00W O007 -4.1(7)
C014 C00V C00W C018 173.1(5)
C014 C00V C017 C019 -175.6(5)
C015 C010 C01B O00A 179.0(5)
C015 C010 C01B C01I 1.1(8)
C015 C010 C01E C018 101.3(6)
C015 C01J C024 C01I -1.0(9)
C015 C01J C02F C02P -108.8(9)
C015 C01J C02F C02Z 134.0(9)
C015 C01J C02F C033 7.0(11)
C016 N00I N00L N00F 3.4(6)
C017 C00V C00W O007 -178.8(4)
C017 C00V C00W C018 -1.6(8)
C017 C00V C014 C01R 71.6(6)
C017 C019 C01N C018 -1.4(8)
C017 C019 C026 C02D 2.0(9)
C017 C019 C026 C02I 120.5(7)
C017 C019 C026 C02O -120.1(8)
C01A N00Q N00T N00M -1.9(7)
C01B C010 C015 C01J -1.3(9)
C01B C010 C01E C018 -71.4(6)
C01B C01I C020 C01L 67.0(7)
C01B C01I C024 C01J 0.9(9)
C01C C01M C01T C01D -79.8(7)
C01C C01M C01T C01V 93.4(7)
C01D C01T C01V C01Y 3.9(10)
C01E C010 C015 C01J -174.1(5)
C01E C010 C01B O00A -8.1(7)
C01E C010 C01B C01I 174.1(5)
C01E C018 C01N C019 176.6(5)
C01F O007 C00W C00V -82.6(5)
C01F O007 C00W C018 100.1(6)
C01K C01Y C02H C02V -119.0(9)
C01K C01Y C02H C02W -1.2(13)
C01K C01Y C02H C032 124.1(10)
C01L C012 C01P C022 0.7(9)
C01L C012 C01P C029 -177.8(6)
C01M C01C C01Q O009 1.1(8)
C01M C01C C01Q C01L -174.1(5)
C01M C01C C022 C01P 176.5(6)
C01M C01T C01V C01Y -169.5(6)
C01N C018 C01E C010 -60.6(7)
C01N C019 C026 C02D -179.4(6)
C01N C019 C026 C02I -60.9(8)
C01N C019 C026 C02O 58.5(8)
C01O C00H C00S O008 175.3(5)
C01O C00H C00S C01H -4.9(7)
C01O C00H C00Z N00C 176.4(5)
C01O C01U C025 C01H -4.1(10)
C01O C01U C02L C02M -170.7(8)
C01O C01U C02L C02S -54.0(8)
C01O C01U C02L C02Y 59.7(12)
C01P C012 C01L C01Q 1.4(8)
C01P C012 C01L C020 -173.9(5)
C01Q O009 C01X C016 149.3(5)
C01Q C01C C01M C01T 116.0(6)
C01Q C01C C022 C01P 1.2(9)
C01Q C01L C020 C01I -102.2(6)
C01R C01D C01T C01M 169.0(5)
C01R C01D C01T C01V -4.5(9)
C01R C01K C01Y C01V -1.6(10)
C01R C01K C01Y C02H -179.6(7)
C01S N00M N00T N00Q -176.7(5)
C01S N00M C013 C01A 177.3(5)
C01S C01H C025 C01U 179.3(6)
C01T C01D C01R C014 -174.8(6)
C01T C01D C01R C01K 2.2(9)
C01T C01V C01Y C01K -0.9(11)
C01T C01V C01Y C02H 177.1(7)
C01V C01Y C02H C02V 63.0(10)
C01V C01Y C02H C02W -179.1(9)
C01V C01Y C02H C032 -53.8(11)
C01W N00N C027 C028 140.0(6)
C01W C00R C00Y C01Z -179.7(5)
C01X O009 C01Q C01C 95.0(6)
C01X O009 C01Q C01L -89.6(6)
C01Y C01K C01R C014 178.0(6)
C01Y C01K C01R C01D 1.0(10)
C020 C01I C024 C01J 178.1(6)
C020 C01L C01Q O009 -2.5(8)
C020 C01L C01Q C01C 172.8(5)
C022 C01C C01M C01T -59.1(7)
C022 C01C C01Q O009 176.4(5)
C022 C01C C01Q C01L 1.2(8)
C022 C01P C029 C02U 13.9(10)
C022 C01P C029 C031 125.7(8)
C022 C01P C029 C034 -100.1(9)
C023 C00U C011 N00F 94.4(6)
C023 C01Z C02A C1 -158.7(7)
C023 C01Z C02A C2 81.3(7)
C023 C01Z C02A C3 -38.7(7)
C023 C01Z C02A C1A 153.5(8)
C023 C01Z C02A C2A 34.4(8)
C023 C01Z C02A C3A -85.4(8)
C024 C01I C020 C01L -110.1(6)
C024 C01J C02F C02P 68.0(9)
C024 C01J C02F C02Z -49.2(11)
C024 C01J C02F C033 -176.2(8)
C025 C01H C01S N00M -99.4(6)
C025 C01U C02L C02M 4.0(13)
C025 C01U C02L C02S 120.7(8)
C025 C01U C02L C02Y -125.6(10)
C026 C019 C01N C018 179.9(5)
C027 N00N C01W C00R -179.8(6)
C029 C01P C022 C01C 176.4(7)
C02A C01Z C023 C00U -178.1(5)
C02F C01J C024 C01I -177.9(6)
C02L C01U C025 C01H -179.0(7)

loop_
_smtbx_masks_void_nr
_smtbx_masks_void_average_x
_smtbx_masks_void_average_y
_smtbx_masks_void_average_z
_smtbx_masks_void_volume
_smtbx_masks_void_count_electrons
1 -0.892 -0.432 -0.706 10498.7 859.5
2 -0.060 -0.209 0.198 50.4 16.5
3 0.060 0.209 0.802 50.4 16.4
4 0.060 0.291 0.302 50.4 16.5
5 -0.060 0.709 0.698 50.4 16.4
6 0.440 0.209 0.198 50.4 16.4
7 0.440 0.291 0.698 50.4 16.5
8 0.560 0.709 0.302 50.4 16.4
9 0.560 0.791 0.802 50.4 16.5
